data_1561360
loop_
_publ_author_name
'Iyer, Abishek K.'
'Yin, Wenlong'
'Rudyk, Brent W.'
'Lin, Xinsong'
'Nilges, Tom'
'Mar, Arthur'

_publ_section_title
;
 Metal ion displacements in noncentrosymmetric chalcogenides La3Ga1.67S7,
 La3Ag0.6GaCh7 (Ch=S, Se), and La3MGaSe7 (M=Zn, Cd)
;
_journal_name_full 'Journal of Solid State Chemistry'
_journal_page_first 221
_journal_page_last 231
_journal_paper_doi 10.1016/j.jssc.2016.08.031
_journal_volume 243
_journal_year 2016
_chemical_absolute_configuration ad
_chemical_formula_structural 'La3 Ga1.67 S7'
_chemical_formula_sum 'Ga1.67 La3 S7'
_chemical_formula_weight 757.58
_chemical_name_common 'lanthanum gallium sulfide (3/1.67/7)'
_chemical_name_systematic 'lanthanum gallium sulfide (3/1.67/7)'
_space_group_crystal_system hexagonal
_space_group_IT_number 173
_space_group_name_Hall 'P 6c'
_space_group_name_H-M_alt 'P 63'
_atom_sites_solution_hydrogens .
_audit_creation_method SHELXL-2014/7
_cell_angle_alpha 90
_cell_angle_beta 90
_cell_angle_gamma 120
_cell_formula_units_Z 2
_cell_length_a 10.1772(8)
_cell_length_b 10.1772(8)
_cell_length_c 6.0648(5)
_cell_measurement_reflns_used 7083
_cell_measurement_temperature 296(2)
_cell_measurement_theta_max 33.05
_cell_measurement_theta_min 4.08
_cell_volume 544.01(8)
_computing_cell_refinement 'Bruker SAINT 8.34A (Bruker, 2013)'
_computing_data_collection 'Bruker APEX 2 (Bruker, 2008)'
_computing_data_reduction 'Bruker SAINT 8.34A'
_computing_molecular_graphics 'ATOMS 5.1 (Dowty, 1999)'
_computing_publication_material 'SHELXL-2014/7 (Sheldrick, 2014)'
_computing_structure_refinement 'SHELXL-2014/7 (Sheldrick, 2014)'
_computing_structure_solution 'SHELXS-97 (Sheldrick, 2008)'
_diffrn_ambient_temperature 296(2)
_diffrn_measured_fraction_theta_full 1.000
_diffrn_measured_fraction_theta_max 1.000
_diffrn_measurement_device_type 'Bruker PLATFORM/SMART APEX II CCD'
_diffrn_measurement_method '\w and \f scans'
_diffrn_radiation_type MoK\a
_diffrn_radiation_wavelength 0.71073
_diffrn_reflns_av_R_equivalents 0.0314
_diffrn_reflns_av_unetI/netI 0.0201
_diffrn_reflns_Laue_measured_fraction_full 1.000
_diffrn_reflns_Laue_measured_fraction_max 1.000
_diffrn_reflns_limit_h_max 15
_diffrn_reflns_limit_h_min -15
_diffrn_reflns_limit_k_max 15
_diffrn_reflns_limit_k_min -15
_diffrn_reflns_limit_l_max 9
_diffrn_reflns_limit_l_min -9
_diffrn_reflns_number 7993
_diffrn_reflns_point_group_measured_fraction_full 1.000
_diffrn_reflns_point_group_measured_fraction_max 1.000
_diffrn_reflns_theta_full 25.242
_diffrn_reflns_theta_max 33.100
_diffrn_reflns_theta_min 2.311
_diffrn_source 'fine-focus sealed tube'
_exptl_absorpt_coefficient_mu 16.892
_exptl_absorpt_correction_T_max 0.533
_exptl_absorpt_correction_T_min 0.383
_exptl_absorpt_correction_type numerical
_exptl_absorpt_process_details 'SHELXL-2014/7 (Sheldrick, 2014)'
_exptl_crystal_colour grey
_exptl_crystal_density_diffrn 4.625
_exptl_crystal_description irregular
_exptl_crystal_F_000 670
_exptl_crystal_size_max 0.074
_exptl_crystal_size_mid 0.069
_exptl_crystal_size_min 0.061
_refine_diff_density_max 2.760
_refine_diff_density_min -1.053
_refine_diff_density_rms 0.190
_refine_ls_abs_structure_details
;
 Refined as an inversion twin.
;
_refine_ls_abs_structure_Flack -0.02(3)
_refine_ls_extinction_coef 0.0047(4)
_refine_ls_extinction_expression Fc^*^=kFc[1+0.001xFc^2^\l^3^/sin(2\q)]^-1/4^
_refine_ls_extinction_method 'SHELXL-2014/7 (Sheldrick 2014'
_refine_ls_goodness_of_fit_ref 1.124
_refine_ls_hydrogen_treatment undef
_refine_ls_matrix_type full
_refine_ls_number_parameters 41
_refine_ls_number_reflns 1385
_refine_ls_number_restraints 1
_refine_ls_restrained_S_all 1.124
_refine_ls_R_factor_all 0.0220
_refine_ls_R_factor_gt 0.0204
_refine_ls_shift/su_max 0.000
_refine_ls_shift/su_mean 0.000
_refine_ls_structure_factor_coef Fsqd
_refine_ls_weighting_details 'w=1/[\s^2^(Fo^2^)+(0.0170P)^2^+1.2741P] where P=(Fo^2^+2Fc^2^)/3'
_refine_ls_weighting_scheme calc
_refine_ls_wR_factor_gt 0.0441
_refine_ls_wR_factor_ref 0.0448
_reflns_Friedel_coverage 0.851
_reflns_Friedel_fraction_full 1.000
_reflns_Friedel_fraction_max 1.000
_reflns_number_gt 1312
_reflns_number_total 1385
_reflns_threshold_expression 'I > 2\s(I)'
_cod_data_source_file mmc7.cif
_cod_data_source_block 1
_cod_original_cell_volume 544.01(10)
_cod_database_code 1561360
_shelx_shelxl_version_number 2014/7
_shelx_space_group_comment
;
The symmetry employed for this shelxl refinement is uniquely defined
by the following loop, which should always be used as a source of
symmetry information in preference to the above space-group names.
They are only intended as comments.
;
_shelx_estimated_absorpt_t_min 0.368
_shelx_estimated_absorpt_t_max 0.426

loop_
_space_group_symop_operation_xyz
'x, y, z'
'-y, x-y, z'
'-x+y, -x, z'
'-x, -y, z+1/2'
'y, -x+y, z+1/2'
'x-y, x, z+1/2'

loop_
_atom_site_label
_atom_site_type_symbol
_atom_site_fract_x
_atom_site_fract_y
_atom_site_fract_z
_atom_site_U_iso_or_equiv
_atom_site_adp_type
_atom_site_occupancy
_atom_site_site_symmetry_order
_atom_site_calc_flag
_atom_site_refinement_flags_posn
_atom_site_refinement_flags_adp
_atom_site_refinement_flags_occupancy
_atom_site_disorder_assembly
_atom_site_disorder_group
La La 0.14213(3) 0.37425(3) 0.40136(9) 0.01496(9) Uani 1 1 d . . . . .
Ga1 Ga 0.3333 0.6667 0.82122(18) 0.0138(2) Uani 1 3 d S T P . .
Ga2A Ga 0.0000 0.0000 0.1010(15) 0.0297(7) Uani 0.319(6) 3 d S T P . .
Ga2B Ga 0.0000 0.0000 0.2146(15) 0.0297(7) Uani 0.348(6) 3 d S T P . .
S1 S 0.23721(18) 0.14581(16) 0.4392(3) 0.0254(4) Uani 1 1 d . . . . .
S2 S 0.51897(16) 0.09748(16) 0.1747(2) 0.0148(2) Uani 1 1 d . . . . .
S3 S 0.3333 0.6667 0.1884(4) 0.0128(4) Uani 1 3 d S T P . .

loop_
_atom_site_aniso_label
_atom_site_aniso_U_11
_atom_site_aniso_U_22
_atom_site_aniso_U_33
_atom_site_aniso_U_23
_atom_site_aniso_U_13
_atom_site_aniso_U_12
La 0.01293(13) 0.00932(12) 0.02205(15) -0.00144(15) -0.00218(16) 0.00512(9)
Ga1 0.0158(3) 0.0158(3) 0.0097(4) 0.000 0.000 0.00790(15)
Ga2A 0.0204(5) 0.0204(5) 0.048(2) 0.000 0.000 0.0102(3)
Ga2B 0.0204(5) 0.0204(5) 0.048(2) 0.000 0.000 0.0102(3)
S1 0.0219(6) 0.0152(5) 0.0438(12) -0.0075(6) -0.0050(6) 0.0128(5)
S2 0.0141(6) 0.0123(5) 0.0139(6) 0.0006(5) 0.0017(5) 0.0035(5)
S3 0.0142(6) 0.0142(6) 0.0101(9) 0.000 0.000 0.0071(3)

loop_
_atom_type_symbol
_atom_type_description
_atom_type_scat_dispersion_real
_atom_type_scat_dispersion_imag
_atom_type_scat_source
S S 0.1246 0.1234 'International Tables Vol C Tables 4.2.6.8 and 6.1.1.4'
Ga Ga 0.2307 1.6083 'International Tables Vol C Tables 4.2.6.8 and 6.1.1.4'
La La -0.2871 2.4523 'International Tables Vol C Tables 4.2.6.8 and 6.1.1.4'

loop_
_geom_angle_atom_site_label_1
_geom_angle_atom_site_label_2
_geom_angle_atom_site_label_3
_geom_angle
_geom_angle_site_symmetry_1
_geom_angle_site_symmetry_3
S2 La S1 103.01(4) 5_565 2
S2 La S3 77.47(4) 5_565 .
S1 La S3 150.52(5) 2 .
S2 La S1 139.68(5) 5_565 .
S1 La S1 77.22(6) 2 .
S3 La S1 121.70(4) . .
S2 La S2 77.12(6) 5_565 6
S1 La S2 133.38(5) 2 6
S3 La S2 75.89(4) . 6
S1 La S2 74.73(4) . 6
S2 La S2 73.52(2) 5_565 2
S1 La S2 72.65(4) 2 2
S3 La S2 79.47(3) . 2
S1 La S2 140.14(4) . 2
S2 La S2 144.99(4) 6 2
S2 La S1 143.99(4) 5_565 6_554
S1 La S1 76.38(4) 2 6_554
S3 La S1 86.21(5) . 6_554
S1 La S1 76.00(4) . 6_554
S2 La S1 129.76(4) 6 6_554
S2 La S1 72.04(4) 2 6_554
S2 La Ga2B 147.44(9) 5_565 .
S1 La Ga2B 44.74(7) 2 .
S3 La Ga2B 131.69(14) . .
S1 La Ga2B 44.65(7) . .
S2 La Ga2B 119.36(7) 6 .
S2 La Ga2B 95.60(8) 2 .
S1 La Ga2B 47.68(14) 6_554 .
S2 La Ga2A 117.02(13) 5_565 4
S1 La Ga2A 40.79(5) 2 4
S3 La Ga2A 162.33(6) . 4
S1 La Ga2A 40.73(5) . 4
S2 La Ga2A 96.75(10) 6 4
S2 La Ga2A 113.32(6) 2 4
S1 La Ga2A 86.44(15) 6_554 4
Ga2B La Ga2A 38.76(8) . 4
S3 Ga1 S2 112.93(4) 1_556 5_565
S3 Ga1 S2 112.93(4) 1_556 4_665
S2 Ga1 S2 105.80(5) 5_565 4_665
S3 Ga1 S2 112.93(4) 1_556 6
S2 Ga1 S2 105.80(5) 5_565 6
S2 Ga1 S2 105.80(5) 4_665 6
Ga2B Ga2A S1 115.0(2) . 4_554
Ga2B Ga2A S1 115.0(2) . 6_554
S1 Ga2A S1 103.5(3) 4_554 6_554
Ga2B Ga2A S1 115.0(2) . 5_554
S1 Ga2A S1 103.5(3) 4_554 5_554
S1 Ga2A S1 103.5(3) 6_554 5_554
Ga2B Ga2A Ga2B 180.0 . 4_554
S1 Ga2A Ga2B 65.0(2) 4_554 4_554
S1 Ga2A Ga2B 65.0(2) 6_554 4_554
S1 Ga2A Ga2B 65.0(2) 5_554 4_554
Ga2B Ga2A La 109.98(14) . 4_554
S1 Ga2A La 55.56(8) 4_554 4_554
S1 Ga2A La 135.1(4) 6_554 4_554
S1 Ga2A La 54.91(8) 5_554 4_554
Ga2B Ga2A La 70.02(14) 4_554 4_554
Ga2B Ga2A La 109.98(14) . 5_554
S1 Ga2A La 135.1(4) 4_554 5_554
S1 Ga2A La 54.91(8) 6_554 5_554
S1 Ga2A La 55.56(8) 5_554 5_554
Ga2B Ga2A La 70.02(14) 4_554 5_554
La Ga2A La 108.96(15) 4_554 5_554
Ga2B Ga2A La 109.98(14) . 6_554
S1 Ga2A La 54.91(8) 4_554 6_554
S1 Ga2A La 55.56(8) 6_554 6_554
S1 Ga2A La 135.1(4) 5_554 6_554
Ga2B Ga2A La 70.02(14) 4_554 6_554
La Ga2A La 108.96(15) 4_554 6_554
La Ga2A La 108.96(15) 5_554 6_554
Ga2A Ga2B Ga2A 180.0 . 4
Ga2A Ga2B S1 122.85(18) . .
Ga2A Ga2B S1 57.15(18) 4 .
Ga2A Ga2B S1 122.85(18) . 2
Ga2A Ga2B S1 57.15(18) 4 2
S1 Ga2B S1 93.4(2) . 2
Ga2A Ga2B S1 122.85(18) . 3
Ga2A Ga2B S1 57.15(18) 4 3
S1 Ga2B S1 93.4(2) . 3
S1 Ga2B S1 93.4(2) 2 3
Ga2A Ga2B S1 51.62(16) . 4_554
Ga2A Ga2B S1 128.38(16) 4 4_554
S1 Ga2B S1 174.5(3) . 4_554
S1 Ga2B S1 90.43(4) 2 4_554
S1 Ga2B S1 90.43(4) 3 4_554
Ga2A Ga2B S1 51.62(16) . 5_554
Ga2A Ga2B S1 128.38(16) 4 5_554
S1 Ga2B S1 90.43(4) . 5_554
S1 Ga2B S1 174.5(3) 2 5_554
S1 Ga2B S1 90.43(4) 3 5_554
S1 Ga2B S1 85.5(2) 4_554 5_554
Ga2A Ga2B S1 51.62(16) . 6_554
Ga2A Ga2B S1 128.38(16) 4 6_554
S1 Ga2B S1 90.43(4) . 6_554
S1 Ga2B S1 90.43(4) 2 6_554
S1 Ga2B S1 174.5(3) 3 6_554
S1 Ga2B S1 85.5(2) 4_554 6_554
S1 Ga2B S1 85.5(2) 5_554 6_554
Ga2A Ga2B La 108.78(14) . .
Ga2A Ga2B La 71.22(14) 4 .
S1 Ga2B La 55.39(7) . .
S1 Ga2B La 54.78(7) 2 .
S1 Ga2B La 128.4(3) 3 .
S1 Ga2B La 124.54(9) 4_554 .
S1 Ga2B La 125.10(9) 5_554 .
S1 Ga2B La 57.17(4) 6_554 .
Ga2A Ga2B La 108.78(14) . 2
Ga2A Ga2B La 71.22(14) 4 2
S1 Ga2B La 128.4(3) . 2
S1 Ga2B La 55.39(7) 2 2
S1 Ga2B La 54.78(7) 3 2
S1 Ga2B La 57.17(4) 4_554 2
S1 Ga2B La 124.54(9) 5_554 2
S1 Ga2B La 125.10(9) 6_554 2
La Ga2B La 110.15(14) . 2
Ga2A Ga2B La 108.78(14) . 3
Ga2A Ga2B La 71.22(14) 4 3
S1 Ga2B La 54.78(7) . 3
S1 Ga2B La 128.4(3) 2 3
S1 Ga2B La 55.39(7) 3 3
S1 Ga2B La 125.10(9) 4_554 3
S1 Ga2B La 57.17(4) 5_554 3
S1 Ga2B La 124.54(9) 6_554 3
La Ga2B La 110.15(14) . 3
La Ga2B La 110.15(14) 2 3
Ga2A S1 Ga2B 57.81(12) 4 .
Ga2A S1 Ga2B 13.43(12) 4 4
Ga2B S1 Ga2B 71.24(5) . 4
Ga2A S1 La 84.30(5) 4 3
Ga2B S1 La 80.48(4) . 3
Ga2B S1 La 86.23(5) 4 3
Ga2A S1 La 83.71(5) 4 .
Ga2B S1 La 79.96(4) . .
Ga2B S1 La 85.71(5) 4 .
La S1 La 160.35(6) 3 .
Ga2A S1 La 88.6(2) 4 5
Ga2B S1 La 146.39(19) . 5
Ga2B S1 La 75.16(16) 4 5
La S1 La 97.89(5) 3 5
La S1 La 97.33(5) . 5
Ga1 S2 La 89.62(5) 4_664 6_654
Ga1 S2 La 87.12(5) 4_664 5_554
La S2 La 101.95(5) 6_654 5_554
Ga1 S2 La 122.08(6) 4_664 3
La S2 La 143.77(5) 6_654 3
La S2 La 97.11(4) 5_554 3
Ga1 S3 La 116.26(4) 1_554 3_565
Ga1 S3 La 116.26(4) 1_554 .
La S3 La 101.91(5) 3_565 .
Ga1 S3 La 116.26(4) 1_554 2_665
La S3 La 101.91(5) 3_565 2_665
La S3 La 101.91(5) . 2_665

loop_
_geom_bond_atom_site_label_1
_geom_bond_atom_site_label_2
_geom_bond_distance
_geom_bond_site_symmetry_2
La S2 2.8670(14) 5_565
La S1 2.9139(14) 2
La S3 2.9188(11) .
La S1 2.9400(14) .
La S2 2.9686(15) 6
La S2 3.0398(15) 2
La S1 3.0577(19) 6_554
La Ga2B 3.518(3) .
La Ga2A 3.543(3) 4
Ga1 S3 2.227(3) 1_556
Ga1 S2 2.2810(15) 5_565
Ga1 S2 2.2810(15) 4_665
Ga1 S2 2.2810(15) 6
Ga2A Ga2B 0.689(5) .
Ga2A S1 2.326(4) 4_554
Ga2A S1 2.326(4) 6_554
Ga2A S1 2.326(4) 5_554
Ga2A Ga2B 2.343(5) 4_554
Ga2A La 3.543(3) 4_554
Ga2A La 3.543(3) 5_554
Ga2A La 3.543(3) 6_554
Ga2B Ga2A 2.343(5) 4
Ga2B S1 2.510(5) .
Ga2B S1 2.510(5) 2
Ga2B S1 2.510(5) 3
Ga2B S1 2.690(6) 4_554
Ga2B S1 2.690(6) 5_554
Ga2B S1 2.690(6) 6_554
Ga2B La 3.518(3) 2
Ga2B La 3.518(3) 3
S1 Ga2A 2.326(4) 4
S1 Ga2B 2.690(6) 4
S1 La 2.9139(14) 3
S1 La 3.0577(19) 5
S2 Ga1 2.2810(15) 4_664
S2 La 2.8670(14) 6_654
S2 La 2.9686(15) 5_554
S2 La 3.0398(14) 3
S3 Ga1 2.227(3) 1_554
S3 La 2.9188(11) 3_565
S3 La 2.9188(11) 2_665
